data_7212390
loop_
_publ_author_name
'Law, Ga-Lai'
'Wong, Ka-Leung'
'Lau, Kok-Kin'
'Lap, Sze-to'
'Tanner, Peter A.'
'Kuo, Fonchu'
'Wong, Wing-Tak'

_publ_section_title
;
 Nonlinear optical activity in dipolar organic--lanthanide complexes
;
_journal_issue 20
_journal_name_full 'Journal of Materials Chemistry'
_journal_page_first 4074
_journal_paper_doi 10.1039/b926376d
_journal_volume 20
_journal_year 2010
_chemical_absolute_configuration ad
_chemical_formula_moiety 'C27 H21 O6 Yb '
_chemical_formula_sum 'C27 H21 O6 Yb'
_chemical_formula_weight 614.50
_space_group_IT_number 4
_symmetry_cell_setting monoclinic
_symmetry_Int_Tables_number 4
_symmetry_space_group_name_Hall 'P 2yb'
_symmetry_space_group_name_H-M 'P 1 21 1'
_audit_creation_date 2006-06-29
_audit_creation_method 'by CrystalStructure 3.6.0'
_cell_angle_alpha 90
_cell_angle_beta 94.384(3)
_cell_angle_gamma 90
_cell_formula_units_Z 2
_cell_length_a 11.574(2)
_cell_length_b 7.848(2)
_cell_length_c 13.043(3)
_cell_measurement_reflns_used 7370
_cell_measurement_temperature 301(1)
_cell_measurement_theta_max 27.5
_cell_measurement_theta_min 1.8
_cell_volume 1181.3(5)
_computing_cell_refinement 'SAINT (Bruker, 1999)'
_computing_data_collection 'SMART (Bruker, 1998)'
_computing_data_reduction 'SAINT & CrystalStructure (Rigaku/MSC and Rigaku Corporation, 2003)'
_computing_molecular_graphics 'ORTEP-II (Johnson, 1976)'
_computing_publication_material 'CrystalStructure 3.6.0'
_computing_structure_refinement 'CRYSTALS (Watkin et al., 1996)'
_computing_structure_solution 'SIR92 (Altomare et al, 1994)'
_diffrn_measured_fraction_theta_full 0.9736
_diffrn_measured_fraction_theta_max 0.9736
_diffrn_measurement_device_type 'Bruker SMART 1K CCD Detector'
_diffrn_measurement_method '\w & \f scans'
_diffrn_radiation_type 'Mo K\a'
_diffrn_radiation_wavelength 0.71073
_diffrn_reflns_av_R_equivalents 0.027
_diffrn_reflns_limit_h_max 15
_diffrn_reflns_limit_h_min -14
_diffrn_reflns_limit_k_max 6
_diffrn_reflns_limit_k_min -10
_diffrn_reflns_limit_l_max 16
_diffrn_reflns_limit_l_min -16
_diffrn_reflns_number 7370
_diffrn_reflns_theta_full 27.52
_diffrn_reflns_theta_max 27.52
_exptl_absorpt_coefficient_mu 3.999
_exptl_absorpt_correction_T_max 0.670
_exptl_absorpt_correction_T_min 0.470
_exptl_absorpt_correction_type multi-scan
_exptl_absorpt_process_details 'SADABS (Sheldrick, 1997)'
_exptl_crystal_colour colourless
_exptl_crystal_density_diffrn 1.727
_exptl_crystal_density_method 'not measured'
_exptl_crystal_description block
_exptl_crystal_F_000 602.00
_exptl_crystal_size_max 0.30
_exptl_crystal_size_mid 0.12
_exptl_crystal_size_min 0.10
_refine_diff_density_max 1.73
_refine_diff_density_min -0.97
_refine_ls_abs_structure_details 'Flack (1983). 2832 Friedel Pairs'
_refine_ls_abs_structure_Flack 0.00(3)
_refine_ls_extinction_method none
_refine_ls_goodness_of_fit_ref 1.029
_refine_ls_hydrogen_treatment constr
_refine_ls_number_parameters 329
_refine_ls_number_reflns 2648
_refine_ls_R_factor_gt 0.0300
_refine_ls_shift/su_max 0.0230
_refine_ls_structure_factor_coef F
_refine_ls_weighting_details 'w = 1/[0.0002Fo^2^ + \s(Fo^2^) + 0.045]'
_refine_ls_weighting_scheme calc
_refine_ls_wR_factor_ref 0.0370
_reflns_number_gt 2644
_reflns_number_total 2832
_reflns_threshold_expression I>2.0\s(I)
_cod_data_source_file b926376d.txt
_cod_data_source_block Yb-wt1267w
_cod_original_cell_volume 1181.3(4)
_cod_original_sg_symbol_H-M 'P 21'
_cod_original_formula_sum 'C27 H21 O6 Yb '
_cod_database_code 7212390

loop_
_symmetry_equiv_pos_site_id
_symmetry_equiv_pos_as_xyz
1 +X,+Y,+Z
2 -X,1/2+Y,-Z

loop_
_atom_site_label
_atom_site_type_symbol
_atom_site_fract_x
_atom_site_fract_y
_atom_site_fract_z
_atom_site_U_iso_or_equiv
_atom_site_adp_type
_atom_site_occupancy
_atom_site_symmetry_multiplicity
_atom_site_calc_flag
_atom_site_refinement_flags
Yb(1) Yb 0.46113(3) 0.4310(3) 0.52366(2) 0.02386(7) Uani 1.00 1 d .
O(1) O 0.5946(6) 0.3630(9) 0.4174(6) 0.041(2) Uani 1.00 1 d .
O(2) O 0.3267(6) 0.6033(9) 0.5826(5) 0.035(2) Uani 1.00 1 d .
O(3) O 0.5414(6) 0.1588(9) 0.5860(5) 0.033(2) Uani 1.00 1 d .
O(4) O 0.4167(6) 0.2931(9) 0.6746(5) 0.036(2) Uani 1.00 1 d .
O(5) O 0.3318(6) 0.2920(9) 0.4222(5) 0.039(2) Uani 1.00 1 d .
O(6) O 0.6017(6) 0.5436(10) 0.6285(6) 0.041(2) Uani 1.00 1 d .
C(1) C 0.3209(9) 0.762(1) 0.5883(7) 0.034(3) Uani 1.00 1 d .
C(2) C 0.207(2) 0.840(3) 0.6043(13) 0.034(4) Uani 1.00 1 d .
C(3) C 0.190(2) 1.008(3) 0.608(1) 0.041(4) Uani 1.00 1 d .
C(4) C 0.0818(9) 1.096(1) 0.6198(8) 0.037(3) Uani 1.00 1 d .
C(5) C -0.0262(9) 1.016(1) 0.6156(8) 0.042(3) Uani 1.00 1 d .
C(6) C -0.1268(9) 1.105(2) 0.6306(9) 0.049(3) Uani 1.00 1 d .
C(7) C -0.1187(12) 1.280(2) 0.6513(10) 0.061(4) Uani 1.00 1 d .
C(8) C -0.0143(11) 1.360(2) 0.6557(11) 0.060(4) Uani 1.00 1 d .
C(9) C 0.0840(11) 1.272(2) 0.6390(10) 0.052(3) Uani 1.00 1 d .
C(10) C 0.4969(8) 0.1869(12) 0.6731(7) 0.031(2) Uani 1.00 1 d .
C(11) C 0.5531(9) 0.1107(13) 0.7681(7) 0.036(3) Uani 1.00 1 d .
C(12) C 0.5266(9) 0.1618(13) 0.8600(8) 0.039(3) Uani 1.00 1 d .
C(13) C 0.5849(9) 0.1160(13) 0.9596(7) 0.037(3) Uani 1.00 1 d .
C(14) C 0.6877(10) 0.026(2) 0.9701(8) 0.047(3) Uani 1.00 1 d .
C(15) C 0.7408(11) -0.008(2) 1.0668(9) 0.059(4) Uani 1.00 1 d .
C(16) C 0.6931(11) 0.047(2) 1.1537(8) 0.054(3) Uani 1.00 1 d .
C(17) C 0.5926(12) 0.133(2) 1.1448(8) 0.057(4) Uani 1.00 1 d .
C(18) C 0.5373(10) 0.171(2) 1.0484(8) 0.047(3) Uani 1.00 1 d .
C(19) C 0.3331(8) 0.1700(12) 0.3589(7) 0.031(2) Uani 1.00 1 d .
C(20) C 0.2525(9) 0.1800(12) 0.2658(7) 0.034(2) Uani 1.00 1 d .
C(21) C 0.2620(9) 0.0806(13) 0.1836(8) 0.037(3) Uani 1.00 1 d .
C(22) C 0.1906(9) 0.085(1) 0.0876(8) 0.038(3) Uani 1.00 1 d .
C(23) C 0.0824(9) 0.164(2) 0.0772(8) 0.048(3) Uani 1.00 1 d .
C(24) C 0.018(2) 0.170(3) -0.0165(12) 0.054(5) Uani 1.00 1 d .
C(25) C 0.0593(12) 0.094(2) -0.1015(9) 0.059(4) Uani 1.00 1 d .
C(26) C 0.1633(12) 0.013(2) -0.0944(9) 0.062(4) Uani 1.00 1 d .
C(27) C 0.2296(11) 0.008(2) 0.0019(9) 0.053(3) Uani 1.00 1 d .
H(1) H 0.1428 0.7661 0.6124 0.041 Uiso 1.00 1 c R
H(2) H 0.2557 1.0773 0.6015 0.049 Uiso 1.00 1 c R
H(3) H -0.0309 0.8972 0.6020 0.051 Uiso 1.00 1 c R
H(4) H -0.1996 1.0491 0.6270 0.058 Uiso 1.00 1 c R
H(5) H -0.1866 1.3431 0.6624 0.073 Uiso 1.00 1 c R
H(6) H -0.0098 1.4784 0.6706 0.072 Uiso 1.00 1 c R
H(7) H 0.1557 1.3313 0.6404 0.062 Uiso 1.00 1 c R
H(8) H 0.6093 0.0234 0.7629 0.044 Uiso 1.00 1 c R
H(9) H 0.4624 0.2369 0.8615 0.046 Uiso 1.00 1 c R
H(10) H 0.7222 -0.0133 0.9106 0.057 Uiso 1.00 1 c R
H(11) H 0.8111 -0.0712 1.0729 0.070 Uiso 1.00 1 c R
H(12) H 0.7309 0.0257 1.2197 0.065 Uiso 1.00 1 c R
H(13) H 0.5582 0.1682 1.2051 0.069 Uiso 1.00 1 c R
H(14) H 0.4671 0.2340 1.0437 0.056 Uiso 1.00 1 c R
H(15) H 0.1912 0.2606 0.2642 0.041 Uiso 1.00 1 c R
H(16) H 0.3222 -0.0019 0.1887 0.045 Uiso 1.00 1 c R
H(17) H 0.0523 0.2148 0.1357 0.058 Uiso 1.00 1 c R
H(18) H -0.0547 0.2265 -0.0222 0.065 Uiso 1.00 1 c R
H(19) H 0.0148 0.0987 -0.1657 0.071 Uiso 1.00 1 c R
H(20) H 0.1914 -0.0399 -0.1531 0.075 Uiso 1.00 1 c R
H(21) H 0.3020 -0.0493 0.0071 0.063 Uiso 1.00 1 c R

loop_
_atom_site_aniso_label
_atom_site_aniso_U_11
_atom_site_aniso_U_22
_atom_site_aniso_U_33
_atom_site_aniso_U_12
_atom_site_aniso_U_13
_atom_site_aniso_U_23
Yb(1) 0.0291(2) 0.0159(1) 0.0261(1) -0.0008(4) -0.00027(10) -0.0002(4)
O(1) 0.034(3) 0.045(4) 0.047(4) 0.011(3) 0.016(3) 0.018(3)
O(2) 0.046(4) 0.023(3) 0.038(4) 0.004(3) 0.012(3) -0.001(3)
O(3) 0.047(4) 0.023(3) 0.030(3) 0.001(3) 0.003(3) 0.001(3)
O(4) 0.048(4) 0.028(4) 0.033(3) 0.009(3) 0.005(3) 0.001(3)
O(5) 0.040(4) 0.035(4) 0.040(4) 0.002(3) -0.004(3) -0.009(3)
O(6) 0.041(4) 0.032(4) 0.047(4) -0.003(3) -0.016(3) -0.003(3)
C(1) 0.040(5) 0.040(6) 0.023(4) 0.006(5) -0.001(4) -0.002(4)
C(2) 0.029(6) 0.031(8) 0.043(8) -0.004(6) 0.006(5) 0.001(7)
C(3) 0.040(8) 0.032(8) 0.050(10) -0.001(7) 0.004(7) 0.001(7)
C(4) 0.035(5) 0.030(5) 0.046(6) 0.004(4) -0.000(4) 0.000(4)
C(5) 0.045(6) 0.032(6) 0.051(6) 0.000(5) 0.004(5) -0.003(5)
C(6) 0.033(5) 0.050(7) 0.063(7) 0.001(5) -0.001(5) 0.001(6)
C(7) 0.053(7) 0.064(9) 0.064(8) 0.029(7) 0.001(6) -0.009(7)
C(8) 0.065(8) 0.029(5) 0.084(9) 0.013(6) -0.002(7) -0.005(6)
C(9) 0.060(7) 0.031(6) 0.063(8) -0.008(5) 0.001(6) -0.002(5)
C(10) 0.045(5) 0.019(4) 0.030(4) -0.010(4) 0.004(4) 0.001(4)
C(11) 0.048(6) 0.023(5) 0.037(5) 0.007(4) 0.001(4) -0.000(4)
C(12) 0.049(6) 0.027(5) 0.041(5) 0.008(5) 0.006(4) 0.009(4)
C(13) 0.051(6) 0.027(5) 0.033(5) -0.003(4) 0.001(4) 0.005(4)
C(14) 0.057(7) 0.043(7) 0.042(6) 0.009(6) 0.006(5) 0.002(5)
C(15) 0.061(7) 0.063(8) 0.050(6) 0.014(6) -0.009(6) 0.005(6)
C(16) 0.064(7) 0.061(8) 0.034(5) -0.003(7) -0.009(5) 0.014(6)
C(17) 0.074(8) 0.067(9) 0.031(5) -0.007(7) 0.009(5) 0.003(6)
C(18) 0.051(6) 0.045(6) 0.047(6) 0.006(6) 0.007(5) 0.004(5)
C(19) 0.032(4) 0.024(5) 0.035(5) -0.005(4) -0.007(4) 0.005(4)
C(20) 0.041(5) 0.021(5) 0.040(5) 0.002(4) -0.011(4) -0.000(4)
C(21) 0.039(5) 0.029(5) 0.043(5) 0.004(4) -0.006(4) 0.010(4)
C(22) 0.044(5) 0.031(5) 0.039(5) -0.003(4) -0.003(4) -0.009(4)
C(23) 0.043(6) 0.059(7) 0.042(6) 0.001(6) -0.004(4) -0.008(6)
C(24) 0.059(11) 0.048(7) 0.053(11) 0.010(7) -0.015(7) -0.006(8)
C(25) 0.082(9) 0.052(7) 0.040(6) -0.008(7) -0.022(6) 0.003(6)
C(26) 0.079(9) 0.066(8) 0.041(6) -0.005(8) -0.000(6) -0.009(6)
C(27) 0.056(7) 0.048(6) 0.053(7) 0.006(6) -0.003(5) -0.002(6)

loop_
_atom_type_symbol
_atom_type_description
_atom_type_scat_dispersion_real
_atom_type_scat_dispersion_imag
_atom_type_scat_source
C C 0.003 0.002
;
International Tables for Crystallography
(1992, Vol. C, Tables 4.2.6.8 and 6.1.1.4)
;
H H 0.000 0.000
;
International Tables for Crystallography
(1992, Vol. C, Table 6.1.1.4)
;
O O 0.011 0.006
;
International Tables for Crystallography
(1992, Vol. C, Tables 4.2.6.8 and 6.1.1.4)
;
Yb Yb -0.385 5.549
;
International Tables for Crystallography
(1992, Vol. C, Tables 4.2.6.8 and 6.1.1.4)
;

loop_
_geom_angle_atom_site_label_1
_geom_angle_atom_site_label_2
_geom_angle_atom_site_label_3
_geom_angle
_geom_angle_site_symmetry_1
_geom_angle_site_symmetry_2
_geom_angle_site_symmetry_3
O(2) Yb(1) O(1) 153.4(3) . . .
O(3) Yb(1) O(1) 74.5(2) . . .
O(3) Yb(1) O(1) 76.9(3) 2_656 . .
O(4) Yb(1) O(1) 128.6(3) . . .
O(5) Yb(1) O(1) 88.8(3) . . .
O(6) Yb(1) O(1) 88.2(3) . . .
Yb(1) O(1) C(1) 140.0(6) . . 2_646
O(3) Yb(1) O(2) 132.0(2) . . .
O(3) Yb(1) O(2) 76.5(2) 2_656 . .
O(4) Yb(1) O(2) 77.7(2) . . .
O(5) Yb(1) O(2) 92.7(3) . . .
O(6) Yb(1) O(2) 92.5(3) . . .
Yb(1) O(2) C(1) 131.5(7) . . .
O(3) Yb(1) O(3) 151.3(2) 2_656 . .
O(4) Yb(1) O(3) 54.4(2) . . .
O(5) Yb(1) O(3) 89.5(2) . . .
O(6) Yb(1) O(3) 84.3(2) . . .
Yb(1) O(3) C(10) 88.7(5) . . .
Yb(1) O(3) Yb(1) 119.2(3) . . 2_646
O(4) Yb(1) O(3) 153.5(2) . . 2_656
O(5) Yb(1) O(3) 92.0(2) . . 2_656
O(6) Yb(1) O(3) 92.7(3) . . 2_656
Yb(1) O(3) C(10) 133.7(6) . 2_656 2_656
Yb(1) O(3) Yb(1) 119.2(3) . 2_656 2_656
O(5) Yb(1) O(4) 95.4(3) . . .
O(6) Yb(1) O(4) 82.2(3) . . .
Yb(1) O(4) C(10) 94.8(6) . . .
O(6) Yb(1) O(5) 173.6(3) . . .
Yb(1) O(5) C(19) 136.3(6) . . .
Yb(1) O(6) C(19) 143.2(6) . . 2_656
O(1) C(1) O(2) 125.1(9) . 2_646 2_646
O(1) C(1) C(2) 117(1) . 2_646 2_646
O(2) C(1) O(1) 125.1(9) . . 2_656
O(2) C(1) C(2) 117(1) . . .
C(10) O(3) Yb(1) 133.7(6) . . 2_646
O(3) Yb(1) O(2) 76.5(2) . 2_646 2_646
O(3) Yb(1) O(6) 92.7(3) . 2_646 2_646
O(3) Yb(1) O(1) 76.9(3) . 2_646 2_646
O(3) Yb(1) O(5) 92.0(2) . 2_646 2_646
O(3) C(10) O(4) 118.1(8) . . .
O(3) C(10) C(11) 119.0(8) . . .
O(4) C(10) C(11) 122.4(8) . . .
O(5) C(19) O(6) 123.6(8) . . 2_646
O(5) C(19) C(20) 117.3(8) . . .
O(6) C(19) O(5) 123.6(8) . 2_656 2_656
O(6) C(19) C(20) 119.1(8) . 2_656 2_656
C(2) C(1) O(1) 117(1) . . 2_656
C(1) O(1) Yb(1) 140.0(6) . 2_656 2_656
C(1) C(2) C(3) 123(1) . . .
C(1) C(2) H(1) 118.4936 . . .
H(1) C(2) C(3) 118.4936 . . .
C(2) C(3) H(2) 116.2838 . . .
C(2) C(3) C(4) 127(1) . . .
H(2) C(3) C(4) 116.2837 . . .
C(3) C(4) C(5) 124(1) . . .
C(3) C(4) C(9) 119(1) . . .
C(4) C(5) H(3) 119.0523 . . .
C(9) C(4) C(5) 116(1) . . .
C(4) C(5) C(6) 121(1) . . .
C(4) C(9) H(7) 119.2609 . . .
C(4) C(9) C(8) 121(1) . . .
H(3) C(5) C(6) 119.0522 . . .
C(5) C(6) C(7) 118(1) . . .
C(5) C(6) H(4) 120.7131 . . .
C(6) C(7) C(8) 120(1) . . .
H(4) C(6) C(7) 120.7131 . . .
C(6) C(7) H(5) 119.7673 . . .
C(7) C(8) C(9) 120(1) . . .
C(7) C(8) H(6) 119.6598 . . .
H(5) C(7) C(8) 119.7675 . . .
C(8) C(9) H(7) 119.2606 . . .
H(6) C(8) C(9) 119.6599 . . .
C(10) C(11) C(12) 121.2(9) . . .
C(10) C(11) H(8) 119.3822 . . .
H(8) C(11) C(12) 119.3823 . . .
C(11) C(12) H(9) 116.2921 . . .
C(11) C(12) C(13) 127(1) . . .
H(9) C(12) C(13) 116.2918 . . .
C(12) C(13) C(14) 123.3(9) . . .
C(12) C(13) C(18) 118(1) . . .
C(13) C(14) H(10) 119.7730 . . .
C(18) C(13) C(14) 118.0(9) . . .
C(13) C(14) C(15) 120(1) . . .
C(13) C(18) H(14) 119.9763 . . .
C(13) C(18) C(17) 120(1) . . .
H(10) C(14) C(15) 119.7734 . . .
C(14) C(15) C(16) 120(1) . . .
C(14) C(15) H(11) 119.5713 . . .
C(15) C(16) C(17) 119(1) . . .
H(11) C(15) C(16) 119.5710 . . .
C(15) C(16) H(12) 120.3368 . . .
C(16) C(17) C(18) 121(1) . . .
C(16) C(17) H(13) 119.3571 . . .
H(12) C(16) C(17) 120.3362 . . .
C(17) C(18) H(14) 119.9756 . . .
H(13) C(17) C(18) 119.3573 . . .
C(19) O(6) Yb(1) 143.2(6) . 2_646 2_646
C(20) C(19) O(6) 119.1(8) . . 2_646
C(19) C(20) C(21) 122.9(9) . . .
C(19) C(20) H(15) 118.5264 . . .
H(15) C(20) C(21) 118.5267 . . .
C(20) C(21) H(16) 116.4128 . . .
C(20) C(21) C(22) 127.2(9) . . .
H(16) C(21) C(22) 116.4131 . . .
C(21) C(22) C(23) 122.9(9) . . .
C(21) C(22) C(27) 119(1) . . .
C(22) C(23) H(17) 119.3490 . . .
C(27) C(22) C(23) 117(1) . . .
C(22) C(23) C(24) 121(1) . . .
C(22) C(27) H(21) 119.3938 . . .
C(22) C(27) C(26) 121(1) . . .
H(17) C(23) C(24) 119.3496 . . .
C(23) C(24) C(25) 120(1) . . .
C(23) C(24) H(18) 119.9473 . . .
C(24) C(25) C(26) 120(1) . . .
H(18) C(24) C(25) 119.9472 . . .
C(24) C(25) H(19) 119.7339 . . .
C(25) C(26) C(27) 119(1) . . .
C(25) C(26) H(20) 120.3780 . . .
H(19) C(25) C(26) 119.7339 . . .
C(26) C(27) H(21) 119.3932 . . .
H(20) C(26) C(27) 120.3781 . . .

loop_
_geom_bond_atom_site_label_1
_geom_bond_atom_site_label_2
_geom_bond_distance
_geom_bond_site_symmetry_2
Yb(1) O(1) 2.218(7) .
Yb(1) O(2) 2.242(7) .
Yb(1) O(3) 2.443(7) .
Yb(1) O(3) 2.289(7) 2_656
Yb(1) O(4) 2.338(7) .
Yb(1) O(5) 2.209(7) .
Yb(1) O(6) 2.227(7) .
O(1) C(1) 1.26(1) 2_646
O(2) C(1) 1.25(1) .
O(3) Yb(1) 2.289(7) 2_646
O(3) C(10) 1.30(1) .
O(4) C(10) 1.25(1) .
O(5) C(19) 1.26(1) .
O(6) C(19) 1.25(1) 2_656
C(1) O(1) 1.26(1) 2_656
C(1) C(2) 1.48(2) .
C(2) C(3) 1.33(3) .
C(2) H(1) 0.9500 .
C(3) C(4) 1.44(2) .
C(3) H(2) 0.9500 .
C(4) C(5) 1.39(1) .
C(4) C(9) 1.41(2) .
C(5) C(6) 1.39(2) .
C(5) H(3) 0.9500 .
C(6) C(7) 1.40(2) .
C(6) H(4) 0.9500 .
C(7) C(8) 1.36(2) .
C(7) H(5) 0.9500 .
C(8) C(9) 1.36(2) .
C(8) H(6) 0.9500 .
C(9) H(7) 0.9500 .
C(10) C(11) 1.48(1) .
C(11) C(12) 1.32(1) .
C(11) H(8) 0.9500 .
C(12) C(13) 1.46(1) .
C(12) H(9) 0.9500 .
C(13) C(14) 1.38(2) .
C(13) C(18) 1.39(2) .
C(14) C(15) 1.39(2) .
C(14) H(10) 0.9500 .
C(15) C(16) 1.37(2) .
C(15) H(11) 0.9500 .
C(16) C(17) 1.34(2) .
C(16) H(12) 0.9500 .
C(17) C(18) 1.40(2) .
C(17) H(13) 0.9500 .
C(18) H(14) 0.9500 .
C(19) O(6) 1.25(1) 2_646
C(19) C(20) 1.48(1) .
C(20) C(21) 1.34(1) .
C(20) H(15) 0.9500 .
C(21) C(22) 1.45(1) .
C(21) H(16) 0.9500 .
C(22) C(23) 1.40(2) .
C(22) C(27) 1.38(2) .
C(23) C(24) 1.38(2) .
C(23) H(17) 0.9500 .
C(24) C(25) 1.38(2) .
C(24) H(18) 0.9500 .
C(25) C(26) 1.36(2) .
C(25) H(19) 0.9500 .
C(26) C(27) 1.42(2) .
C(26) H(20) 0.9500 .
C(27) H(21) 0.9500 .
H(21) C(27) 0.9500 .

loop_
_geom_contact_atom_site_label_1
_geom_contact_atom_site_label_2
_geom_contact_distance
_geom_contact_site_symmetry_1
_geom_contact_site_symmetry_2
Yb(1) O(1) 3.547(8) . 2_656
Yb(1) C(1) 3.21(1) . .
Yb(1) C(1) 3.29(1) . 2_646
Yb(1) C(10) 2.742(9) . .
Yb(1) C(10) 3.323(9) . 2_656
Yb(1) C(19) 3.243(9) . .
Yb(1) C(19) 3.313(9) . 2_656
O(1) Yb(1) 3.547(8) . 2_646
O(1) O(2) 2.23(1) . 2_646
O(1) O(3) 2.83(1) . .
O(1) O(3) 2.80(1) . 2_656
O(1) O(4) 3.58(1) . 2_656
O(1) O(5) 3.097(9) . .
O(1) O(6) 3.09(1) . .
O(1) O(6) 3.41(1) . 2_646
O(1) C(2) 2.35(2) . 2_646
O(1) C(3) 2.79(2) . 2_646
O(1) C(10) 2.96(1) . 2_656
O(1) C(11) 3.45(1) . 2_656
O(1) C(19) 3.42(1) . .
O(1) H(1) 3.1862 . 2_646
O(1) H(2) 2.4405 . 2_646
O(1) H(8) 3.4394 . 2_656
O(1) H(13) 3.1626 . 1_554
O(2) O(1) 2.23(1) . 2_656
O(2) O(3) 2.81(1) . 2_656
O(2) O(4) 2.87(1) . .
O(2) O(5) 3.22(1) . .
O(2) O(6) 3.23(1) . .
O(2) C(2) 2.35(2) . .
O(2) C(3) 3.57(2) . .
O(2) C(6) 3.48(1) . 2_546
O(2) C(16) 3.49(1) . 2_657
O(2) H(1) 2.5377 . .
O(2) H(4) 3.0330 . 2_546
O(2) H(7) 3.0440 . 1_545
O(2) H(12) 2.7797 . 2_657
O(2) H(13) 3.0229 . 2_657
O(3) O(1) 2.80(1) . 2_646
O(3) O(2) 2.81(1) . 2_646
O(3) O(4) 2.19(1) . .
O(3) O(5) 3.279(9) . .
O(3) O(5) 3.24(1) . 2_646
O(3) O(6) 3.14(1) . .
O(3) O(6) 3.269(9) . 2_646
O(3) C(1) 2.99(1) . 2_646
O(3) C(11) 2.40(1) . .
O(3) C(12) 3.59(1) . .
O(3) H(2) 3.3889 . 1_545
O(3) H(4) 3.1249 . 1_645
O(3) H(5) 3.5376 . 1_645
O(3) H(8) 2.6059 . .
O(4) O(1) 3.58(1) . 2_646
O(4) O(5) 3.364(9) . .
O(4) O(6) 3.00(1) . .
O(4) C(3) 3.51(2) . 1_545
O(4) C(11) 2.39(1) . .
O(4) C(12) 2.84(1) . .
O(4) C(16) 3.32(1) . 2_657
O(4) C(17) 3.56(1) . 2_657
O(4) H(2) 2.6420 . 1_545
O(4) H(7) 3.0345 . 1_545
O(4) H(8) 3.2213 . .
O(4) H(9) 2.4930 . .
O(4) H(12) 2.9177 . 2_657
O(4) H(13) 3.3381 . 2_657
O(5) O(3) 3.24(1) . 2_656
O(5) O(6) 2.22(1) . 2_646
O(5) C(6) 3.45(1) . 2_546
O(5) C(20) 2.34(1) . .
O(5) C(21) 3.56(1) . .
O(5) H(2) 3.0664 . 1_545
O(5) H(3) 3.5689 . 2_546
O(5) H(4) 2.5827 . 2_546
O(5) H(8) 3.1372 . 2_656
O(5) H(15) 2.5374 . .
O(6) O(1) 3.41(1) . 2_656
O(6) O(3) 3.269(9) . 2_656
O(6) O(5) 2.22(1) . 2_656
O(6) C(10) 3.12(1) . .
O(6) C(20) 2.35(1) . 2_656
O(6) C(21) 2.83(1) . 2_656
O(6) H(2) 3.5429 . 2_646
O(6) H(5) 2.9164 . 1_645
O(6) H(13) 3.1153 . 2_657
O(6) H(15) 3.1764 . 2_656
O(6) H(16) 2.5023 . 2_656
C(1) Yb(1) 3.29(1) . 2_656
C(1) O(3) 2.99(1) . 2_656
C(1) C(3) 2.48(2) . .
C(1) H(1) 2.1095 . .
C(1) H(2) 2.5935 . .
C(1) H(4) 3.4720 . 2_546
C(1) H(5) 3.5687 . 2_546
C(1) H(12) 3.2111 . 2_657
C(1) H(13) 3.0309 . 2_657
C(2) O(1) 2.35(2) . 2_656
C(2) C(4) 2.49(2) . .
C(2) C(5) 3.04(2) . .
C(2) C(7) 3.44(2) . 2_546
C(2) H(2) 1.9506 . .
C(2) H(3) 2.7845 . .
C(2) H(5) 3.4682 . 2_546
C(2) H(12) 3.4078 . 2_657
C(2) H(20) 3.3204 . 1_566
C(3) O(1) 2.79(2) . 2_656
C(3) O(4) 3.51(2) . 1_565
C(3) C(5) 2.51(2) . .
C(3) C(9) 2.46(2) . .
C(3) H(1) 1.9727 . .
C(3) H(3) 2.6898 . .
C(3) H(7) 2.6103 . .
C(3) H(20) 3.1401 . 1_566
C(4) C(6) 2.43(1) . .
C(4) C(7) 2.79(2) . .
C(4) C(8) 2.42(2) . .
C(4) H(1) 2.6838 . .
C(4) H(2) 2.0505 . .
C(4) H(3) 2.0326 . .
C(4) H(4) 3.2857 . .
C(4) H(6) 3.2707 . .
C(4) H(7) 2.0475 . .
C(4) H(19) 2.9594 . 1_566
C(4) H(20) 3.3071 . 1_566
C(5) C(7) 2.39(2) . .
C(5) C(8) 2.75(2) . .
C(5) C(9) 2.39(2) . .
C(5) H(1) 2.7723 . .
C(5) H(2) 3.3168 . .
C(5) H(4) 2.0409 . .
C(5) H(5) 3.2533 . .
C(5) H(7) 3.2488 . .
C(5) H(15) 3.2531 . 2_556
C(5) H(19) 2.9283 . 1_566
C(6) O(2) 3.48(1) . 2_556
C(6) O(5) 3.45(1) . 2_556
C(6) C(8) 2.39(2) . .
C(6) C(9) 2.76(2) . .
C(6) H(1) 3.4032 . 2_556
C(6) H(3) 2.0246 . .
C(6) H(5) 2.0446 . .
C(6) H(6) 3.2511 . .
C(6) H(15) 3.1485 . 2_556
C(6) H(19) 3.0127 . 1_566
C(7) C(2) 3.44(2) . 2_556
C(7) C(9) 2.36(2) . .
C(7) H(1) 3.4310 . 2_556
C(7) H(3) 3.2510 . .
C(7) H(4) 2.0538 . .
C(7) H(6) 2.0064 . .
C(7) H(7) 3.2152 . .
C(7) H(19) 3.0889 . 1_566
C(8) H(3) 3.4533 . 2_556
C(8) H(4) 3.2516 . .
C(8) H(5) 2.0075 . .
C(8) H(7) 2.0058 . .
C(8) H(19) 3.1024 . 1_566
C(9) H(2) 2.5835 . .
C(9) H(3) 3.2498 . .
C(9) H(3) 3.3057 . 2_556
C(9) H(5) 3.2191 . .
C(9) H(6) 2.0097 . .
C(9) H(12) 3.3682 . 2_667
C(9) H(19) 3.0487 . 1_566
C(10) Yb(1) 3.323(9) . 2_646
C(10) O(1) 2.96(1) . 2_646
C(10) C(12) 2.44(1) . .
C(10) H(2) 3.0008 . 1_545
C(10) H(8) 2.1156 . .
C(10) H(9) 2.5500 . .
C(11) O(1) 3.45(1) . 2_646
C(11) C(13) 2.50(1) . .
C(11) C(14) 3.03(1) . .
C(11) H(4) 3.5518 . 1_645
C(11) H(9) 1.9400 . .
C(11) H(10) 2.7704 . .
C(11) H(16) 3.3941 . 2_656
C(12) C(14) 2.50(1) . .
C(12) C(18) 2.45(1) . .
C(12) H(8) 1.9707 . .
C(12) H(10) 2.6871 . .
C(12) H(14) 2.6054 . .
C(12) H(14) 3.5841 . 2_647
C(12) H(16) 3.2560 . 2_656
C(12) H(21) 3.3986 . 2_656
C(13) C(15) 2.40(2) . .
C(13) C(16) 2.79(1) . .
C(13) C(17) 2.41(1) . .
C(13) H(8) 2.7017 . .
C(13) H(9) 2.0667 . .
C(13) H(10) 2.0296 . .
C(13) H(11) 3.2567 . .
C(13) H(13) 3.2662 . .
C(13) H(14) 2.0366 . .
C(13) H(14) 3.0579 . 2_647
C(13) H(21) 2.9519 . 2_656
C(14) C(16) 2.40(2) . .
C(14) C(17) 2.74(2) . .
C(14) C(18) 2.38(2) . .
C(14) H(8) 2.7841 . .
C(14) H(9) 3.3152 . .
C(14) H(11) 2.0307 . .
C(14) H(12) 3.2555 . .
C(14) H(14) 3.2385 . .
C(14) H(14) 2.9044 . 2_647
C(14) H(18) 3.3671 . 1_656
C(14) H(21) 3.3501 . 2_656
C(15) C(17) 2.34(2) . .
C(15) C(18) 2.74(2) . .
C(15) H(9) 3.2766 . 2_647
C(15) H(10) 2.0327 . .
C(15) H(12) 2.0236 . .
C(15) H(13) 3.1974 . .
C(15) H(14) 3.3799 . 2_647
C(15) H(18) 3.2820 . 1_656
C(16) O(2) 3.49(1) . 2_647
C(16) O(4) 3.32(1) . 2_647
C(16) C(18) 2.39(2) . .
C(16) H(7) 3.5261 . 2_637
C(16) H(9) 3.0266 . 2_647
C(16) H(10) 3.2498 . .
C(16) H(11) 2.0162 . .
C(16) H(13) 1.9863 . .
C(16) H(14) 3.2357 . .
C(16) H(20) 3.5045 . 2_656
C(17) O(4) 3.56(1) . 2_647
C(17) H(9) 3.1713 . 2_647
C(17) H(11) 3.1942 . .
C(17) H(12) 1.9957 . .
C(17) H(14) 2.0458 . .
C(17) H(16) 3.3929 . 1_556
C(17) H(20) 3.5809 . 2_656
C(17) H(21) 3.4655 . 2_656
C(18) H(9) 2.5772 . .
C(18) H(10) 3.2381 . .
C(18) H(12) 3.2464 . .
C(18) H(13) 2.0397 . .
C(18) H(16) 3.4755 . 1_556
C(18) H(21) 3.2343 . 1_556
C(18) H(21) 3.0029 . 2_656
C(19) Yb(1) 3.313(9) . 2_646
C(19) C(21) 2.47(1) . .
C(19) H(2) 3.4319 . 1_545
C(19) H(4) 3.3640 . 2_546
C(19) H(5) 3.0760 . 2_536
C(19) H(8) 3.2902 . 2_6560
C(19) H(13) 3.4073 . 1_554
C(19) H(15) 2.1022 . .
C(19) H(16) 2.5923 . .
C(20) O(6) 2.35(1) . 2_646
C(20) C(22) 2.49(1) . .
C(20) C(23) 3.03(1) . .
C(20) H(4) 3.2946 . 2_546
C(20) H(5) 2.9252 . 2_536
C(20) H(6) 3.3821 . 2_536
C(20) H(8) 3.1712 . 2_656
C(20) H(10) 3.3581 . 2_656
C(20) H(16) 1.9550 . .
C(20) H(17) 2.7792 . .
C(21) O(6) 2.83(1) . 2_646
C(21) C(23) 2.50(1) . .
C(21) C(27) 2.44(2) . .
C(21) H(5) 2.9220 . 2_536
C(21) H(10) 3.4256 . 2_656
C(21) H(13) 3.4868 . 1_554
C(21) H(14) 3.3279 . 1_554
C(21) H(15) 1.9762 . .
C(21) H(17) 2.6752 . .
C(21) H(21) 2.5907 . .
C(22) C(24) 2.42(2) . .
C(22) C(25) 2.80(2) . .
C(22) C(26) 2.44(2) . .
C(22) H(10) 3.3107 . 2_656
C(22) H(11) 3.4151 . 2_656
C(22) H(14) 3.4952 . 1_554
C(22) H(15) 2.6840 . .
C(22) H(16) 2.0529 . .
C(22) H(17) 2.0371 . .
C(22) H(18) 3.2757 . .
C(22) H(18) 3.3028 . 2_545
C(22) H(20) 3.2898 . .
C(22) H(21) 2.0200 . .
C(23) C(25) 2.39(2) . .
C(23) C(26) 2.76(2) . .
C(23) C(27) 2.37(2) . .
C(23) H(10) 3.3910 . 2_656
C(23) H(11) 3.1685 . 2_656
C(23) H(15) 2.7638 . .
C(23) H(16) 3.3011 . .
C(23) H(18) 2.0314 . .
C(23) H(18) 3.5174 . 2_545
C(23) H(19) 3.2461 . .
C(23) H(21) 3.2336 . .
C(24) C(26) 2.37(2) . .
C(24) C(27) 2.75(2) . .
C(24) H(11) 3.3330 . 1_454
C(24) H(11) 2.9658 . 2_656
C(24) H(17) 2.0256 . .
C(24) H(18) 3.5378 . 2_545
C(24) H(19) 2.0222 . .
C(24) H(20) 3.2334 . .
C(25) C(27) 2.40(2) . .
C(25) H(11) 3.0329 . 2_656
C(25) H(17) 3.2425 . .
C(25) H(17) 3.2628 . 2_545
C(25) H(18) 2.0243 . .
C(25) H(18) 3.3088 . 2_545
C(25) H(20) 2.0133 . .
C(25) H(21) 3.2495 . .
C(26) H(11) 3.2869 . 2_656
C(26) H(17) 3.4333 . 2_545
C(26) H(18) 3.2284 . .
C(26) H(18) 3.0398 . 2_545
C(26) H(19) 2.0070 . .
C(26) H(21) 2.0607 . .
C(27) H(11) 3.4649 . 2_656
C(27) H(14) 3.2819 . 1_554
C(27) H(16) 2.5878 . .
C(27) H(17) 3.2304 . .
C(27) H(18) 3.0217 . 2_545
C(27) H(19) 3.2608 . .
C(27) H(20) 2.0705 . .
H(1) O(1) 3.1862 . 2_656
H(1) C(6) 3.4032 . 2_546
H(1) C(7) 3.4310 . 2_546
H(2) O(1) 2.4405 . 2_656
H(2) O(3) 3.3889 . 1_565
H(2) O(4) 2.6420 . 1_565
H(2) O(5) 3.0664 . 1_565
H(2) O(6) 3.5429 . 2_656
H(2) C(10) 3.0008 . 1_565
H(2) C(19) 3.4319 . 1_565
H(3) O(5) 3.5689 . 2_556
H(3) C(8) 3.4533 . 2_546
H(3) C(9) 3.3057 . 2_546
H(4) O(2) 3.0330 . 2_556
H(4) O(3) 3.1249 . 1_465
H(4) O(5) 2.5827 . 2_556
H(4) C(1) 3.4720 . 2_556
H(4) C(11) 3.5518 . 1_465
H(4) C(19) 3.3640 . 2_556
H(4) C(20) 3.2946 . 2_556
H(5) O(3) 3.5376 . 1_465
H(5) O(6) 2.9164 . 1_465
H(5) C(1) 3.5687 . 2_556
H(5) C(2) 3.4682 . 2_556
H(5) C(19) 3.0760 . 2_566
H(5) C(20) 2.9252 . 2_566
H(5) C(21) 2.9220 . 2_566
H(6) C(20) 3.3821 . 2_566
H(7) O(2) 3.0440 . 1_565
H(7) O(4) 3.0345 . 1_565
H(7) C(16) 3.5261 . 2_667
H(8) O(1) 3.4394 . 2_646
H(8) O(5) 3.1372 . 2_646
H(8) C(19) 3.2902 . 2_646
H(8) C(20) 3.1712 . 2_646
H(9) C(15) 3.2766 . 2_657
H(9) C(16) 3.0266 . 2_657
H(9) C(17) 3.1713 . 2_657
H(10) C(20) 3.3581 . 2_646
H(10) C(21) 3.4256 . 2_646
H(10) C(22) 3.3107 . 2_646
H(10) C(23) 3.3910 . 2_646
H(11) C(22) 3.4151 . 2_646
H(11) C(23) 3.1685 . 2_646
H(11) C(24) 3.3330 . 1_656
H(11) C(24) 2.9658 . 2_646
H(11) C(25) 3.0329 . 2_646
H(11) C(26) 3.2869 . 2_646
H(11) C(27) 3.4649 . 2_646
H(12) O(2) 2.7797 . 2_647
H(12) O(4) 2.9177 . 2_647
H(12) C(1) 3.2111 . 2_647
H(12) C(2) 3.4078 . 2_647
H(12) C(9) 3.3682 . 2_637
H(13) O(1) 3.1626 . 1_556
H(13) O(2) 3.0229 . 2_647
H(13) O(4) 3.3381 . 2_647
H(13) O(6) 3.1153 . 2_647
H(13) C(1) 3.0309 . 2_647
H(13) C(19) 3.4073 . 1_556
H(13) C(21) 3.4868 . 1_556
H(14) C(12) 3.5841 . 2_657
H(14) C(13) 3.0579 . 2_657
H(14) C(14) 2.9044 . 2_657
H(14) C(15) 3.3799 . 2_657
H(14) C(21) 3.3279 . 1_556
H(14) C(22) 3.4952 . 1_556
H(14) C(27) 3.2819 . 1_556
H(15) O(6) 3.1764 . 2_646
H(15) C(5) 3.2531 . 2_546
H(15) C(6) 3.1485 . 2_546
H(16) O(6) 2.5023 . 2_646
H(16) C(11) 3.3941 . 2_646
H(16) C(12) 3.2560 . 2_646
H(16) C(17) 3.3929 . 1_554
H(16) C(18) 3.4755 . 1_554
H(17) C(25) 3.2628 . 2_555
H(17) C(26) 3.4333 . 2_555
H(18) C(14) 3.3671 . 1_454
H(18) C(15) 3.2820 . 1_454
H(18) C(22) 3.3028 . 2_555
H(18) C(23) 3.5174 . 2_555
H(18) C(24) 3.5378 . 2_555
H(18) C(25) 3.3088 . 2_555
H(18) C(26) 3.0398 . 2_555
H(18) C(27) 3.0217 . 2_555
H(19) C(4) 2.9594 . 1_544
H(19) C(5) 2.9283 . 1_544
H(19) C(6) 3.0127 . 1_544
H(19) C(7) 3.0889 . 1_544
H(19) C(8) 3.1024 . 1_544
H(19) C(9) 3.0487 . 1_544
H(20) C(2) 3.3204 . 1_544
H(20) C(3) 3.1401 . 1_544
H(20) C(4) 3.3071 . 1_544
H(20) C(16) 3.5045 . 2_646
H(20) C(17) 3.5809 . 2_646
H(21) C(12) 3.3986 . 2_646
H(21) C(13) 2.9519 . 2_646
H(21) C(14) 3.3501 . 2_646
H(21) C(17) 3.4655 . 2_646
H(21) C(18) 3.2343 . 1_554
H(21) C(18) 3.0029 . 2_646
H(21) C(21) 2.5907 . .
H(21) C(22) 2.0200 . .
H(21) C(23) 3.2336 . .
H(21) C(25) 3.2495 . .
H(21) C(26) 2.0607 . .
Yb(1) Yb(1) 4.083(3) . 2_656
Yb(1) Yb(1) 4.083(3) 2_646 .

loop_
_geom_hbond_atom_site_label_D
_geom_hbond_atom_site_label_H
_geom_hbond_atom_site_label_A
_geom_hbond_site_symmetry_A
_geom_hbond_distance_DH
_geom_hbond_distance_HA
_geom_hbond_distance_DA
_geom_hbond_angle_DHA
C(3) H(2) O(1) 2_656 0.94 2.44 2.78(2) 101
C(6) H(4) O(5) 2_556 0.95 2.58 3.448(15) 152
C(12) H(9) O(4) . 0.95 2.49 2.839(12) 101
C(21) H(16) O(6) 2_646 0.95 2.50 2.826(13) 100
